data_4071858
loop_
_publ_author_name
'Kosturko, George W.'
'Graham, Peter M.'
'Myers, William H.'
'Smith, Timothy M.'
'Sabat, Michal'
'Harman, W. Dean'

_publ_section_title
;
 Tungsten-Promoted Diels&#x2212;Alder Cycloaddition of Pyridines:
 Dearomatization of 2,6-Dimethoxypyridine Generates a Potent 2-Azadiene
 Synthon
;
_journal_issue 17
_journal_name_full Organometallics
_journal_page_first 4513
_journal_paper_doi 10.1021/om800430p
_journal_volume 27
_journal_year 2008
_chemical_formula_sum 'C22 H31 B N9 O3 P W'
_chemical_formula_weight 695.19
_chemical_name_systematic
; 
 ? 
;
_space_group_IT_number 2
_symmetry_cell_setting triclinic
_symmetry_space_group_name_Hall '-P 1'
_symmetry_space_group_name_H-M 'P -1'
_atom_sites_solution_hydrogens geom
_atom_sites_solution_primary direct
_atom_sites_solution_secondary difmap
_audit_creation_method SHELXL-97
_cell_angle_alpha 97.740(2)
_cell_angle_beta 101.899(2)
_cell_angle_gamma 95.114(2)
_cell_formula_units_Z 4
_cell_length_a 10.8727(9)
_cell_length_b 11.1879(10)
_cell_length_c 25.721(2)
_cell_measurement_reflns_used 5853
_cell_measurement_temperature 293(2)
_cell_measurement_theta_max 29.659
_cell_measurement_theta_min 2.271
_cell_volume 3011.5(4)
_computing_cell_refinement 'Bruker SMART'
_computing_data_collection 'Bruker SMART'
_computing_data_reduction 'Bruker SAINT'
_computing_molecular_graphics 'Bruker SHELXTL'
_computing_publication_material 'Bruker SHELXTL'
_computing_structure_refinement 'SHELXL-97 (Sheldrick, 1997)'
_computing_structure_solution 'SHELXS-97 (Sheldrick, 1990)'
_diffrn_ambient_temperature 293(2)
_diffrn_measured_fraction_theta_full 0.965
_diffrn_measured_fraction_theta_max 0.965
_diffrn_measurement_device_type 'Bruker SMART APEX CCD area detector'
_diffrn_measurement_method 'phi and omega scans'
_diffrn_radiation_monochromator graphite
_diffrn_radiation_source 'fine-focus sealed tube'
_diffrn_radiation_type MoK\a
_diffrn_radiation_wavelength 0.71073
_diffrn_reflns_av_R_equivalents 0.0499
_diffrn_reflns_av_sigmaI/netI 0.1231
_diffrn_reflns_limit_h_max 16
_diffrn_reflns_limit_h_min -16
_diffrn_reflns_limit_k_max 16
_diffrn_reflns_limit_k_min -16
_diffrn_reflns_limit_l_max 38
_diffrn_reflns_limit_l_min -38
_diffrn_reflns_number 40175
_diffrn_reflns_theta_full 32.55
_diffrn_reflns_theta_max 32.55
_diffrn_reflns_theta_min 2.14
_exptl_absorpt_coefficient_mu 3.927
_exptl_absorpt_correction_T_max 0.801926
_exptl_absorpt_correction_T_min 0.463205
_exptl_absorpt_correction_type empirical
_exptl_absorpt_process_details 'Bruker SADABS'
_exptl_crystal_colour yellow
_exptl_crystal_density_diffrn 1.533
_exptl_crystal_density_meas 0
_exptl_crystal_density_method 'not measured'
_exptl_crystal_description block
_exptl_crystal_F_000 1376
_exptl_crystal_size_max 0.27
_exptl_crystal_size_mid 0.21
_exptl_crystal_size_min 0.19
_refine_diff_density_max 2.084
_refine_diff_density_min -0.862
_refine_diff_density_rms 0.274
_refine_ls_extinction_coef none
_refine_ls_extinction_method none
_refine_ls_goodness_of_fit_ref 0.897
_refine_ls_hydrogen_treatment mixed
_refine_ls_matrix_type full
_refine_ls_number_parameters 689
_refine_ls_number_reflns 21114
_refine_ls_number_restraints 0
_refine_ls_restrained_S_all 0.897
_refine_ls_R_factor_all 0.1288
_refine_ls_R_factor_gt 0.0729
_refine_ls_shift/su_max 0.006
_refine_ls_shift/su_mean 0.002
_refine_ls_structure_factor_coef Fsqd
_refine_ls_weighting_details 'calc w=1/[\s^2^(Fo^2^)+(0.1164P)^2^+0.0000P] where P=(Fo^2^+2Fc^2^)/3'
_refine_ls_weighting_scheme calc
_refine_ls_wR_factor_gt 0.1993
_refine_ls_wR_factor_ref 0.2187
_reflns_number_gt 10327
_reflns_number_total 21114
_reflns_threshold_expression >2sigma(I)
_cod_data_source_file om800430p_si_003.cif
_cod_data_source_block C22H31BN9O3PW
_cod_depositor_comments
;
The following automatic conversions were performed:

'_symmetry_cell_setting' value 'Triclinic' changed to 'triclinic'
according to /home/saulius/struct/CIF-dictionaries/cif_core.dic
dictionary named 'cif_core.dic' version 2.4.1 from 2010-06-29.

Automatic conversion script
Id: cif_fix_values 1715 2011-07-08 13:25:40Z adriana 
;
_cod_original_sg_symbol_H-M P-1
_cod_database_code 4071858

loop_
_symmetry_equiv_pos_as_xyz
'x, y, z'
'-x, -y, -z'

loop_
_atom_site_label
_atom_site_type_symbol
_atom_site_fract_x
_atom_site_fract_y
_atom_site_fract_z
_atom_site_U_iso_or_equiv
_atom_site_adp_type
_atom_site_occupancy
_atom_site_symmetry_multiplicity
_atom_site_calc_flag
_atom_site_refinement_flags
W1 W 0.41849(3) 0.26255(3) 0.109216(13) 0.03602(11) Uani 1 1 d .
W2 W 0.41925(3) 0.72246(3) 0.379557(14) 0.03807(11) Uani 1 1 d .
P1A P 0.3366(3) 0.0555(3) 0.12239(12) 0.0550(7) Uani 1 1 d .
P1B P 0.3507(4) 0.9163(3) 0.35148(13) 0.0668(9) Uani 1 1 d .
O1A O 0.0625(6) 0.1830(6) -0.0086(3) 0.0556(17) Uani 1 1 d .
O1B O 0.0629(7) 0.7270(7) 0.4313(3) 0.0539(18) Uani 1 1 d .
O2A O 0.2832(7) 0.5661(6) 0.0642(3) 0.0539(18) Uani 1 1 d .
O2B O 0.2656(8) 0.3868(7) 0.3927(3) 0.070(2) Uani 1 1 d .
O3A O 0.3711(6) 0.1777(6) -0.0091(3) 0.0617(16) Uani 1 1 d .
O3B O 0.3619(7) 0.7975(7) 0.4876(3) 0.0574(19) Uani 1 1 d .
N1A N 0.1689(8) 0.3729(7) 0.0215(3) 0.0424(18) Uani 1 1 d .
N1B N 0.1628(8) 0.5574(7) 0.4174(3) 0.0468(19) Uani 1 1 d .
N2A N 0.1333(13) 0.6605(13) 0.1731(5) 0.115(6) Uani 1 1 d .
N2B N 0.1151(11) 0.2787(12) 0.2516(5) 0.096(4) Uani 1 1 d .
N3A N 0.5580(8) 0.4211(7) 0.1103(3) 0.0429(18) Uani 1 1 d .
N3B N 0.5489(7) 0.5893(8) 0.4048(3) 0.0441(19) Uani 1 1 d .
N4A N 0.6746(8) 0.4418(7) 0.1451(3) 0.0444(18) Uani 1 1 d .
N4B N 0.6665(8) 0.5893(7) 0.3923(3) 0.0446(18) Uani 1 1 d .
N5A N 0.4903(7) 0.3094(7) 0.1996(3) 0.0383(16) Uani 1 1 d .
N5B N 0.4940(7) 0.6867(7) 0.3043(3) 0.0440(18) Uani 1 1 d .
N6A N 0.6166(8) 0.3417(7) 0.2208(3) 0.0451(19) Uani 1 1 d .
N6B N 0.6203(8) 0.6797(7) 0.3087(3) 0.0472(19) Uani 1 1 d .
N7A N 0.5985(8) 0.1839(7) 0.1119(3) 0.0468(19) Uani 1 1 d .
N7B N 0.6042(8) 0.8335(8) 0.4133(3) 0.049(2) Uani 1 1 d .
N8A N 0.7094(7) 0.2295(8) 0.1487(3) 0.052(2) Uani 1 1 d .
N8B N 0.7137(8) 0.8068(8) 0.3999(3) 0.049(2) Uani 1 1 d .
N9A N 0.3810(8) 0.2171(8) 0.0392(3) 0.046(2) Uani 1 1 d .
N9B N 0.3781(7) 0.7611(7) 0.4424(3) 0.0414(17) Uani 1 1 d .
C1A C 0.1139(8) 0.2756(9) 0.0308(4) 0.042(2) Uani 1 1 d .
C1B C 0.1118(9) 0.6457(10) 0.4002(4) 0.047(2) Uani 1 1 d .
C2A C 0.0984(9) 0.2631(10) 0.0861(4) 0.045(2) Uani 1 1 d .
H2A H 0.0563 0.1830 0.0879 0.054 Uiso 1 1 calc R
C2B C 0.0989(10) 0.6653(11) 0.3424(4) 0.056(3) Uani 1 1 d .
H2B H 0.0621 0.7398 0.3352 0.067 Uiso 1 1 calc R
C3A C 0.2279(9) 0.2916(9) 0.1241(4) 0.043(2) Uani 1 1 d .
H3A H 0.2238 0.2912 0.1617 0.052 Uiso 1 1 calc R
C3B C 0.2289(9) 0.6600(9) 0.3278(4) 0.046(2) Uani 1 1 d .
H3B H 0.2256 0.6627 0.2896 0.056 Uiso 1 1 calc R
C4A C 0.2947(9) 0.4054(9) 0.1158(4) 0.045(2) Uani 1 1 d .
H4A H 0.3237 0.4634 0.1492 0.054 Uiso 1 1 calc R
C4B C 0.2873(9) 0.5538(10) 0.3468(4) 0.048(3) Uani 1 1 d .
C5A C 0.2135(9) 0.4598(9) 0.0717(4) 0.043(2) Uani 1 1 d .
C5B C 0.2049(10) 0.4848(9) 0.3732(4) 0.048(2) Uani 1 1 d .
C6A C 0.0239(10) 0.3667(11) 0.1028(5) 0.061(3) Uani 1 1 d .
H6A1 H 0.0249 0.3737 0.1409 0.073 Uiso 1 1 calc R
H6A2 H -0.0635 0.3503 0.0829 0.073 Uiso 1 1 calc R
C6B C 0.0146(11) 0.5452(12) 0.3081(5) 0.072(4) Uani 1 1 d .
H6B1 H -0.0722 0.5444 0.3122 0.086 Uiso 1 1 calc R
H6B2 H 0.0150 0.5421 0.2702 0.086 Uiso 1 1 calc R
C7A C 0.0877(10) 0.4873(11) 0.0903(4) 0.057(3) Uani 1 1 d .
H7A H 0.0302 0.5133 0.0605 0.069 Uiso 1 1 calc R
C7B C 0.0737(10) 0.4338(10) 0.3298(4) 0.057(3) Uani 1 1 d .
H7B H 0.0150 0.3926 0.3478 0.068 Uiso 1 1 calc R
C8A C 0.1148(13) 0.5863(13) 0.1368(5) 0.074(4) Uani 1 1 d .
C8B C 0.0999(12) 0.3465(12) 0.2865(5) 0.072(4) Uani 1 1 d .
C9A C 0.2288(13) 0.6193(10) 0.0188(5) 0.073(4) Uani 1 1 d .
H9A1 H 0.2104 0.5590 -0.0129 0.110 Uiso 1 1 calc R
H9A2 H 0.2874 0.6847 0.0145 0.110 Uiso 1 1 calc R
H9A3 H 0.1520 0.6500 0.0242 0.110 Uiso 1 1 calc R
C9B C 0.0651(12) 0.7060(11) 0.4837(4) 0.062(3) Uani 1 1 d .
H9B1 H 0.0246 0.6256 0.4828 0.093 Uiso 1 1 calc R
H9B2 H 0.0208 0.7645 0.5009 0.093 Uiso 1 1 calc R
H9B3 H 0.1512 0.7134 0.5035 0.093 Uiso 1 1 calc R
C10A C 0.0692(12) 0.1963(10) -0.0605(4) 0.061(3) Uani 1 1 d .
H10D H 0.0379 0.2707 -0.0686 0.091 Uiso 1 1 calc R
H10E H 0.0188 0.1291 -0.0851 0.091 Uiso 1 1 calc R
H10F H 0.1556 0.1984 -0.0638 0.091 Uiso 1 1 calc R
C10B C 0.2102(16) 0.3200(11) 0.4280(6) 0.093(5) Uani 1 1 d .
H10A H 0.1541 0.3678 0.4437 0.140 Uiso 1 1 calc R
H10B H 0.2760 0.3023 0.4560 0.140 Uiso 1 1 calc R
H10C H 0.1635 0.2454 0.4079 0.140 Uiso 1 1 calc R
C11A C 0.7395(11) 0.5365(10) 0.1356(5) 0.059(3) Uani 1 1 d .
H11A H 0.8203 0.5701 0.1546 0.071 Uiso 1 1 calc R
C11B C 0.7259(11) 0.5040(11) 0.4146(5) 0.063(3) Uani 1 1 d .
H11B H 0.8061 0.4857 0.4115 0.075 Uiso 1 1 calc R
C12A C 0.6666(14) 0.5793(11) 0.0918(6) 0.078(4) Uani 1 1 d .
H12A H 0.6896 0.6439 0.0752 0.094 Uiso 1 1 calc R
C12B C 0.6470(13) 0.4439(12) 0.4444(5) 0.076(4) Uani 1 1 d .
H12B H 0.6651 0.3823 0.4647 0.091 Uiso 1 1 calc R
C13A C 0.5535(11) 0.5047(10) 0.0789(4) 0.056(3) Uani 1 1 d .
H13A H 0.4843 0.5123 0.0520 0.068 Uiso 1 1 calc R
C13B C 0.5386(11) 0.4997(11) 0.4354(4) 0.058(3) Uani 1 1 d .
H13B H 0.4673 0.4791 0.4485 0.069 Uiso 1 1 calc R
C14A C 0.6375(10) 0.3662(9) 0.2742(4) 0.051(2) Uani 1 1 d .
H14A H 0.7156 0.3925 0.2975 0.061 Uiso 1 1 calc R
C14B C 0.6431(12) 0.6583(10) 0.2587(5) 0.061(3) Uani 1 1 d .
H14B H 0.7217 0.6483 0.2510 0.073 Uiso 1 1 calc R
C15A C 0.5228(11) 0.3458(10) 0.2893(4) 0.057(3) Uani 1 1 d .
H15A H 0.5093 0.3528 0.3241 0.069 Uiso 1 1 calc R
C15B C 0.5309(12) 0.6535(10) 0.2208(4) 0.062(3) Uani 1 1 d .
H15B H 0.5186 0.6409 0.1835 0.074 Uiso 1 1 calc R
C16A C 0.4331(10) 0.3129(9) 0.2418(4) 0.047(2) Uani 1 1 d .
H16A H 0.3465 0.2959 0.2391 0.057 Uiso 1 1 calc R
C16B C 0.4421(11) 0.6719(10) 0.2514(4) 0.052(3) Uani 1 1 d .
H16B H 0.3566 0.6738 0.2371 0.063 Uiso 1 1 calc R
C17A C 0.8040(11) 0.1684(11) 0.1378(5) 0.064(3) Uani 1 1 d .
H17A H 0.8876 0.1828 0.1571 0.076 Uiso 1 1 calc R
C17B C 0.8107(11) 0.8850(11) 0.4280(5) 0.063(3) Uani 1 1 d .
H17B H 0.8938 0.8874 0.4240 0.076 Uiso 1 1 calc R
C18A C 0.7570(12) 0.0806(11) 0.0932(5) 0.069(3) Uani 1 1 d .
H18A H 0.8006 0.0235 0.0772 0.083 Uiso 1 1 calc R
C18B C 0.7666(12) 0.9616(10) 0.4642(5) 0.069(3) Uani 1 1 d .
H18B H 0.8133 1.0233 0.4906 0.083 Uiso 1 1 calc R
C19A C 0.6299(12) 0.0967(10) 0.0774(4) 0.061(3) Uani 1 1 d .
H19A H 0.5741 0.0529 0.0471 0.073 Uiso 1 1 calc R
C19B C 0.6388(11) 0.9273(11) 0.4529(5) 0.063(3) Uani 1 1 d .
H19B H 0.5830 0.9649 0.4708 0.075 Uiso 1 1 calc R
C20A C 0.2142(13) 0.0370(11) 0.1610(5) 0.075(4) Uani 1 1 d .
H20A H 0.1385 0.0658 0.1433 0.113 Uiso 1 1 calc R
H20B H 0.2435 0.0828 0.1965 0.113 Uiso 1 1 calc R
H20C H 0.1966 -0.0474 0.1635 0.113 Uiso 1 1 calc R
C20B C 0.253(3) 0.9834(18) 0.3907(7) 0.189(12) Uani 1 1 d .
H20D H 0.3026 1.0454 0.4183 0.283 Uiso 1 1 calc R
H20E H 0.2131 0.9226 0.4070 0.283 Uiso 1 1 calc R
H20F H 0.1886 1.0189 0.3682 0.283 Uiso 1 1 calc R
C21A C 0.4528(16) -0.0390(18) 0.1514(10) 0.167(11) Uani 1 1 d .
H21A H 0.4099 -0.1142 0.1561 0.251 Uiso 1 1 calc R
H21B H 0.5006 0.0029 0.1856 0.251 Uiso 1 1 calc R
H21C H 0.5089 -0.0553 0.1277 0.251 Uiso 1 1 calc R
C21B C 0.466(2) 1.049(2) 0.3592(13) 0.26(2) Uani 1 1 d .
H21D H 0.4487 1.1126 0.3850 0.395 Uiso 1 1 calc R
H21E H 0.4599 1.0775 0.3252 0.395 Uiso 1 1 calc R
H21F H 0.5495 1.0286 0.3715 0.395 Uiso 1 1 calc R
C22A C 0.257(2) -0.0320(15) 0.0602(8) 0.147(8) Uani 1 1 d .
H22A H 0.2135 -0.1056 0.0665 0.221 Uiso 1 1 calc R
H22B H 0.3166 -0.0517 0.0387 0.221 Uiso 1 1 calc R
H22C H 0.1960 0.0137 0.0415 0.221 Uiso 1 1 calc R
C22B C 0.2450(17) 0.9128(14) 0.2863(5) 0.110(6) Uani 1 1 d .
H22D H 0.2117 0.8303 0.2712 0.165 Uiso 1 1 calc R
H22E H 0.2909 0.9474 0.2627 0.165 Uiso 1 1 calc R
H22F H 0.1765 0.9590 0.2908 0.165 Uiso 1 1 calc R
B1A B 0.7151(11) 0.3551(11) 0.1842(5) 0.051(3) Uani 1 1 d .
B1B B 0.7142(11) 0.6848(12) 0.3641(5) 0.050(3) Uani 1 1 d .
H1BA H 0.835(9) 0.403(9) 0.206(4) 0.06(3) Uiso 1 1 d .
H1BB H 0.803(9) 0.666(8) 0.357(4) 0.04(3) Uiso 1 1 d .
H4B H 0.312(9) 0.508(9) 0.318(4) 0.06(3) Uiso 1 1 d .

loop_
_atom_site_aniso_label
_atom_site_aniso_U_11
_atom_site_aniso_U_22
_atom_site_aniso_U_33
_atom_site_aniso_U_23
_atom_site_aniso_U_13
_atom_site_aniso_U_12
W1 0.0384(2) 0.0381(2) 0.02927(18) 0.00017(14) 0.00596(14) 0.00407(15)
W2 0.0403(2) 0.0441(2) 0.03091(18) 0.00129(15) 0.01073(15) 0.01146(16)
P1A 0.0647(18) 0.0452(15) 0.0567(17) 0.0113(13) 0.0164(14) 0.0034(13)
P1B 0.089(2) 0.0597(19) 0.0575(18) 0.0192(15) 0.0158(17) 0.0247(17)
O1A 0.056(4) 0.051(4) 0.048(4) -0.004(3) -0.005(3) -0.006(3)
O1B 0.052(4) 0.066(5) 0.048(4) 0.003(3) 0.019(3) 0.020(4)
O2A 0.063(5) 0.040(4) 0.048(4) 0.001(3) -0.003(3) -0.002(3)
O2B 0.072(5) 0.054(5) 0.083(6) -0.004(4) 0.019(5) 0.022(4)
O3A 0.076(4) 0.070(4) 0.036(4) 0.000(3) 0.009(3) 0.013(3)
O3B 0.074(5) 0.064(5) 0.037(4) -0.001(3) 0.020(3) 0.020(4)
N1A 0.051(5) 0.038(4) 0.035(4) 0.005(3) 0.003(3) 0.004(3)
N1B 0.052(5) 0.046(5) 0.045(4) 0.000(4) 0.022(4) 0.006(4)
N2A 0.111(10) 0.136(12) 0.080(8) -0.044(8) -0.008(7) 0.077(10)
N2B 0.087(8) 0.097(9) 0.088(9) -0.043(7) 0.032(7) -0.005(7)
N3A 0.046(5) 0.042(4) 0.042(4) 0.004(3) 0.015(4) 0.005(3)
N3B 0.045(4) 0.056(5) 0.030(4) 0.001(3) 0.007(3) 0.014(4)
N4A 0.045(5) 0.046(5) 0.045(4) 0.002(4) 0.022(4) 0.003(4)
N4B 0.043(4) 0.043(4) 0.044(4) -0.004(3) 0.005(3) 0.008(4)
N5A 0.040(4) 0.047(4) 0.029(3) 0.004(3) 0.013(3) 0.005(3)
N5B 0.046(4) 0.051(5) 0.038(4) 0.003(4) 0.017(3) 0.013(4)
N6A 0.048(5) 0.045(4) 0.037(4) -0.004(3) 0.002(4) 0.005(4)
N6B 0.056(5) 0.043(5) 0.047(5) 0.004(4) 0.023(4) 0.013(4)
N7A 0.045(5) 0.041(4) 0.049(5) -0.008(3) 0.009(4) 0.006(4)
N7B 0.047(5) 0.049(5) 0.047(5) -0.006(4) 0.009(4) 0.011(4)
N8A 0.037(4) 0.069(6) 0.044(4) -0.010(4) 0.007(3) 0.013(4)
N8B 0.040(4) 0.047(5) 0.055(5) -0.014(4) 0.014(4) 0.005(4)
N9A 0.052(5) 0.046(5) 0.041(5) 0.006(4) 0.012(4) 0.007(4)
N9B 0.051(5) 0.034(4) 0.040(4) 0.001(3) 0.014(4) 0.008(3)
C1A 0.035(5) 0.043(5) 0.042(5) 0.000(4) -0.003(4) 0.005(4)
C1B 0.041(5) 0.063(7) 0.038(5) 0.001(5) 0.012(4) 0.008(5)
C2A 0.041(5) 0.055(6) 0.037(5) 0.011(4) 0.006(4) 0.001(4)
C2B 0.043(6) 0.066(7) 0.056(7) 0.007(6) 0.006(5) 0.006(5)
C3A 0.044(5) 0.052(6) 0.033(4) 0.008(4) 0.008(4) 0.007(4)
C3B 0.045(5) 0.063(6) 0.027(4) 0.000(4) 0.004(4) 0.008(5)
C4A 0.043(5) 0.051(6) 0.037(5) -0.008(4) 0.005(4) 0.010(4)
C4B 0.038(5) 0.060(7) 0.043(6) -0.012(5) 0.010(4) 0.011(5)
C5A 0.045(5) 0.045(5) 0.036(5) 0.000(4) 0.006(4) 0.012(4)
C5B 0.048(6) 0.047(6) 0.045(5) -0.003(4) 0.010(4) 0.002(4)
C6A 0.041(6) 0.093(9) 0.052(6) 0.021(6) 0.010(5) 0.010(6)
C6B 0.047(6) 0.098(9) 0.059(7) -0.021(6) 0.003(5) 0.014(6)
C7A 0.055(7) 0.071(8) 0.044(6) 0.004(5) 0.003(5) 0.026(6)
C7B 0.049(6) 0.061(7) 0.056(6) -0.013(5) 0.018(5) -0.001(5)
C8A 0.083(9) 0.090(10) 0.047(6) -0.008(6) 0.004(6) 0.053(8)
C8B 0.065(8) 0.076(9) 0.064(8) -0.017(7) 0.013(6) -0.004(6)
C9A 0.101(10) 0.038(6) 0.078(8) 0.010(6) 0.015(7) 0.007(6)
C9B 0.083(8) 0.065(7) 0.047(6) 0.009(5) 0.029(6) 0.024(6)
C10A 0.080(8) 0.051(6) 0.043(5) -0.005(5) 0.007(5) 0.000(6)
C10B 0.141(14) 0.048(7) 0.111(11) 0.031(7) 0.059(11) 0.021(8)
C11A 0.056(7) 0.057(7) 0.063(7) -0.002(6) 0.024(6) -0.004(5)
C11B 0.060(7) 0.059(7) 0.060(7) -0.005(6) -0.005(6) 0.028(6)
C12A 0.108(11) 0.057(7) 0.086(10) 0.019(7) 0.063(9) -0.004(7)
C12B 0.096(10) 0.064(8) 0.054(7) 0.012(6) -0.019(7) 0.022(7)
C13A 0.060(7) 0.063(7) 0.054(6) 0.025(5) 0.023(5) 0.005(5)
C13B 0.066(7) 0.068(7) 0.040(5) 0.016(5) 0.007(5) 0.014(6)
C14A 0.049(6) 0.058(6) 0.039(5) 0.000(5) 0.001(5) 0.003(5)
C14B 0.071(8) 0.059(7) 0.061(7) -0.002(5) 0.037(6) 0.015(6)
C15A 0.079(8) 0.063(7) 0.027(5) 0.001(4) 0.009(5) 0.008(6)
C15B 0.086(9) 0.069(7) 0.034(5) -0.003(5) 0.030(6) 0.010(6)
C16A 0.055(6) 0.051(6) 0.036(5) -0.003(4) 0.016(4) 0.007(5)
C16B 0.058(6) 0.063(7) 0.036(5) 0.000(5) 0.011(5) 0.011(5)
C17A 0.048(6) 0.070(7) 0.068(7) -0.005(6) 0.007(5) 0.024(5)
C17B 0.056(7) 0.065(8) 0.063(7) -0.007(6) 0.013(6) 0.003(6)
C18A 0.071(8) 0.068(7) 0.069(8) -0.010(6) 0.018(6) 0.037(6)
C18B 0.067(8) 0.053(7) 0.072(8) -0.022(6) 0.009(6) -0.007(6)
C19A 0.073(8) 0.058(7) 0.045(6) -0.016(5) 0.016(5) 0.012(6)
C19B 0.061(7) 0.062(7) 0.064(7) -0.014(6) 0.028(6) 0.008(6)
C20A 0.107(11) 0.063(8) 0.060(7) 0.021(6) 0.028(7) -0.002(7)
C20B 0.37(4) 0.144(18) 0.104(14) 0.002(13) 0.113(19) 0.16(2)
C21A 0.095(13) 0.152(17) 0.32(3) 0.18(2) 0.082(16) 0.058(12)
C21B 0.14(2) 0.17(2) 0.45(5) 0.24(3) -0.08(3) -0.059(16)
C22A 0.21(2) 0.074(11) 0.132(17) -0.026(11) 0.043(16) -0.053(13)
C22B 0.182(17) 0.093(11) 0.057(8) 0.021(8) 0.007(9) 0.054(11)
B1A 0.043(6) 0.052(7) 0.050(6) -0.012(5) 0.003(5) 0.014(5)
B1B 0.036(6) 0.057(7) 0.055(7) -0.007(6) 0.013(5) 0.008(5)

loop_
_atom_type_symbol
_atom_type_description
_atom_type_scat_dispersion_real
_atom_type_scat_dispersion_imag
_atom_type_scat_source
C C 0.0033 0.0016 'International Tables Vol C Tables 4.2.6.8 and 6.1.1.4'
H H 0.0000 0.0000 'International Tables Vol C Tables 4.2.6.8 and 6.1.1.4'
B B 0.0013 0.0007 'International Tables Vol C Tables 4.2.6.8 and 6.1.1.4'
N N 0.0061 0.0033 'International Tables Vol C Tables 4.2.6.8 and 6.1.1.4'
O O 0.0106 0.0060 'International Tables Vol C Tables 4.2.6.8 and 6.1.1.4'
P P 0.1023 0.0942 'International Tables Vol C Tables 4.2.6.8 and 6.1.1.4'
W W -0.8490 6.8722 'International Tables Vol C Tables 4.2.6.8 and 6.1.1.4'

loop_
_geom_angle_atom_site_label_1
_geom_angle_atom_site_label_2
_geom_angle_atom_site_label_3
_geom_angle
N9A W1 C4A 99.8(4)
N9A W1 N7A 88.4(3)
C4A W1 N7A 157.1(3)
N9A W1 N3A 96.5(3)
C4A W1 N3A 81.7(3)
N7A W1 N3A 76.2(3)
N9A W1 C3A 100.6(4)
C4A W1 C3A 38.9(4)
N7A W1 C3A 159.9(3)
N3A W1 C3A 120.0(3)
N9A W1 N5A 172.5(3)
C4A W1 N5A 87.3(3)
N7A W1 N5A 84.1(3)
N3A W1 N5A 82.1(3)
C3A W1 N5A 86.4(3)
N9A W1 P1A 90.4(3)
C4A W1 P1A 117.1(3)
N7A W1 P1A 83.9(2)
N3A W1 P1A 158.6(2)
C3A W1 P1A 78.2(3)
N5A W1 P1A 88.4(2)
N9B W2 N7B 88.5(3)
N9B W2 N3B 96.8(3)
N7B W2 N3B 75.7(3)
N9B W2 C3B 100.0(4)
N7B W2 C3B 160.2(4)
N3B W2 C3B 120.3(3)
N9B W2 C4B 100.2(4)
N7B W2 C4B 156.5(3)
N3B W2 C4B 81.5(4)
C3B W2 C4B 39.3(4)
N9B W2 N5B 173.1(3)
N7B W2 N5B 84.6(3)
N3B W2 N5B 81.4(3)
C3B W2 N5B 86.6(3)
C4B W2 N5B 86.1(3)
N9B W2 P1B 90.4(3)
N7B W2 P1B 84.2(2)
N3B W2 P1B 158.4(2)
C3B W2 P1B 78.0(3)
C4B W2 P1B 117.3(3)
N5B W2 P1B 89.1(2)
C22A P1A C21A 104.5(11)
C22A P1A C20A 99.5(8)
C21A P1A C20A 102.3(7)
C22A P1A W1 110.6(6)
C21A P1A W1 117.2(6)
C20A P1A W1 120.3(4)
C20B P1B C21B 97.1(14)
C20B P1B C22B 96.7(10)
C21B P1B C22B 105.0(10)
C20B P1B W2 113.0(7)
C21B P1B W2 120.6(7)
C22B P1B W2 119.7(5)
C1A O1A C10A 117.9(8)
C1B O1B C9B 116.7(8)
C5A O2A C9A 115.6(8)
C10B O2B C5B 118.7(9)
C1A N1A C5A 110.3(8)
C1B N1B C5B 109.2(8)
C13A N3A N4A 107.4(8)
C13A N3A W1 130.2(7)
N4A N3A W1 122.2(6)
C13B N3B N4B 106.6(8)
C13B N3B W2 131.2(7)
N4B N3B W2 122.1(6)
C11A N4A N3A 109.8(9)
C11A N4A B1A 129.0(10)
N3A N4A B1A 121.0(8)
C11B N4B N3B 109.1(9)
C11B N4B B1B 129.7(10)
N3B N4B B1B 120.7(8)
C16A N5A N6A 106.5(7)
C16A N5A W1 133.6(7)
N6A N5A W1 119.9(5)
C16B N5B N6B 106.1(8)
C16B N5B W2 134.5(7)
N6B N5B W2 119.3(6)
C14A N6A N5A 109.8(8)
C14A N6A B1A 128.0(9)
N5A N6A B1A 122.0(7)
C14B N6B N5B 108.8(9)
C14B N6B B1B 128.5(9)
N5B N6B B1B 122.4(8)
C19A N7A N8A 105.6(8)
C19A N7A W1 130.3(7)
N8A N7A W1 123.7(6)
C19B N7B N8B 104.6(8)
C19B N7B W2 131.2(7)
N8B N7B W2 123.9(6)
C17A N8A N7A 109.8(8)
C17A N8A B1A 129.6(9)
N7A N8A B1A 118.4(8)
C17B N8B N7B 111.2(8)
C17B N8B B1B 129.1(9)
N7B N8B B1B 118.7(8)
O3A N9A W1 170.6(7)
O3B N9B W2 172.6(7)
N1A C1A O1A 122.0(9)
N1A C1A C2A 120.6(9)
O1A C1A C2A 117.3(9)
N1B C1B O1B 122.7(9)
N1B C1B C2B 121.8(9)
O1B C1B C2B 115.5(10)
C1A C2A C3A 108.2(8)
C1A C2A C6A 106.0(8)
C3A C2A C6A 105.1(8)
C1B C2B C3B 108.5(8)
C1B C2B C6B 104.3(9)
C3B C2B C6B 104.3(9)
C4A C3A C2A 110.9(8)
C4A C3A W1 69.2(5)
C2A C3A W1 130.1(6)
C4B C3B C2B 110.2(9)
C4B C3B W2 70.5(5)
C2B C3B W2 128.6(7)
C3A C4A C5A 110.4(8)
C3A C4A W1 71.9(5)
C5A C4A W1 129.5(6)
C5B C4B C3B 111.3(8)
C5B C4B W2 129.3(7)
C3B C4B W2 70.2(6)
O2A C5A N1A 112.5(7)
O2A C5A C4A 108.1(8)
N1A C5A C4A 112.6(7)
O2A C5A C7A 112.0(8)
N1A C5A C7A 103.9(8)
C4A C5A C7A 107.6(8)
O2B C5B C4B 109.8(9)
O2B C5B N1B 109.6(8)
C4B C5B N1B 114.9(8)
O2B C5B C7B 110.5(8)
C4B C5B C7B 108.4(9)
N1B C5B C7B 103.5(8)
C2A C6A C7A 108.1(8)
C7B C6B C2B 107.2(9)
C8A C7A C6A 112.7(10)
C8A C7A C5A 110.7(9)
C6A C7A C5A 108.3(8)
C8B C7B C6B 112.1(10)
C8B C7B C5B 109.3(9)
C6B C7B C5B 108.0(9)
N2A C8A C7A 178.0(19)
N2B C8B C7B 177.0(15)
N4A C11A C12A 108.0(11)
N4B C11B C12B 109.6(10)
C13A C12A C11A 104.9(10)
C13B C12B C11B 103.1(10)
N3A C13A C12A 109.8(11)
C12B C13B N3B 111.4(11)
N6A C14A C15A 108.5(9)
N6B C14B C15B 109.4(10)
C16A C15A C14A 105.4(9)
C16B C15B C14B 103.8(9)
C15A C16A N5A 109.7(9)
N5B C16B C15B 111.8(10)
N8A C17A C18A 108.8(10)
N8B C17B C18B 107.7(10)
C17A C18A C19A 104.6(9)
C17B C18B C19B 104.7(10)
N7A C19A C18A 111.0(10)
N7B C19B C18B 111.6(10)
N4A B1A N8A 105.6(8)
N4A B1A N6A 109.9(8)
N8A B1A N6A 107.8(9)
N4B B1B N8B 105.9(9)
N4B B1B N6B 108.7(9)
N8B B1B N6B 109.3(9)

loop_
_geom_bond_atom_site_label_1
_geom_bond_atom_site_label_2
_geom_bond_distance
W1 N9A 1.755(9)
W1 C4A 2.191(9)
W1 N7A 2.209(8)
W1 N3A 2.222(8)
W1 C3A 2.227(9)
W1 N5A 2.268(7)
W1 P1A 2.498(3)
W2 N9B 1.772(7)
W2 N7B 2.210(8)
W2 N3B 2.210(8)
W2 C3B 2.214(9)
W2 C4B 2.218(11)
W2 N5B 2.250(7)
W2 P1B 2.504(3)
P1A C22A 1.769(17)
P1A C21A 1.825(16)
P1A C20A 1.831(12)
P1B C20B 1.762(16)
P1B C21B 1.819(18)
P1B C22B 1.819(14)
O1A C1A 1.338(11)
O1A C10A 1.379(12)
O1B C1B 1.349(11)
O1B C9B 1.394(12)
O2A C5A 1.410(12)
O2A C9A 1.426(13)
O2B C10B 1.441(14)
O2B C5B 1.425(13)
O3A N9A 1.241(10)
O3B N9B 1.232(9)
N1A C1A 1.270(12)
N1A C5A 1.471(11)
N1B C1B 1.263(13)
N1B C5B 1.481(12)
N2A C8A 1.134(15)
N2B C8B 1.143(15)
N3A C13A 1.313(12)
N3A N4A 1.372(11)
N3B C13B 1.366(13)
N3B N4B 1.381(11)
N4A C11A 1.298(13)
N4A B1A 1.519(15)
N4B C11B 1.326(13)
N4B B1B 1.483(16)
N5A C16A 1.354(11)
N5A N6A 1.365(10)
N5B C16B 1.345(12)
N5B N6B 1.364(11)
N6A C14A 1.331(12)
N6A B1A 1.575(15)
N6B C14B 1.352(12)
N6B B1B 1.565(15)
N7A C19A 1.343(12)
N7A N8A 1.379(11)
N7B C19B 1.328(13)
N7B N8B 1.353(11)
N8A C17A 1.341(12)
N8A B1A 1.558(14)
N8B C17B 1.323(13)
N8B B1B 1.542(14)
C1A C2A 1.492(13)
C1B C2B 1.511(14)
C2A C3A 1.519(13)
C2A C6A 1.536(15)
C2B C3B 1.539(14)
C2B C6B 1.597(16)
C3A C4A 1.472(14)
C3B C4B 1.489(15)
C4A C5A 1.517(13)
C4B C5B 1.460(15)
C5A C7A 1.581(14)
C5B C7B 1.622(14)
C6A C7A 1.564(16)
C6B C7B 1.569(17)
C7A C8A 1.477(16)
C7B C8B 1.472(15)
C11A C12A 1.405(18)
C11B C12B 1.443(18)
C12A C13A 1.375(16)
C12B C13B 1.375(16)
C14A C15A 1.389(15)
C14B C15B 1.387(16)
C15A C16A 1.380(14)
C15B C16B 1.377(14)
C17A C18A 1.382(15)
C17B C18B 1.368(16)
C18A C19A 1.393(16)
C18B C19B 1.369(15)
